data_7160748
loop_
_publ_author_name
'Ge, Shanliang'
'Wang, Zhongjie'
'Wang, Yan'
'Luo, Hui'
'He, Yu'
'Yang, Qinqin'
'Yang, Jinhui'

_publ_section_title
;
 Green synthesis of aryl amides <i>via</i> recyclable
 Et<sub>3</sub>N/H<sub>2</sub>O-promoted C-Cl activation in water.
;
_journal_issue 39
_journal_name_full 'Organic &amp; biomolecular chemistry'
_journal_page_first 8986
_journal_page_last 8992
_journal_paper_doi 10.1039/d5ob01047k
_journal_volume 23
_journal_year 2025
_chemical_formula_moiety 'C10 H13 N O'
_chemical_formula_sum 'C10 H13 N O'
_chemical_formula_weight 163.21
_space_group_crystal_system monoclinic
_space_group_IT_number 9
_space_group_name_Hall 'C -2yc'
_space_group_name_H-M_alt 'C 1 c 1'
_atom_sites_solution_hydrogens mixed
_atom_sites_solution_primary dual
_audit_creation_date 2024-09-27
_audit_creation_method
;
Olex2 1.3
(compiled 2020.11.12 svn.r5f609507 for OlexSys, GUI svn.r6403)
;
_audit_update_record
;
2024-11-04 deposited with the CCDC.	2025-09-15 downloaded from the CCDC.
;
_cell_angle_alpha 90
_cell_angle_beta 90.092(3)
_cell_angle_gamma 90
_cell_formula_units_Z 16
_cell_length_a 13.8328(11)
_cell_length_b 13.8246(11)
_cell_length_c 20.3995(18)
_cell_measurement_reflns_used 3989
_cell_measurement_temperature 296(2)
_cell_measurement_theta_max 18.82
_cell_measurement_theta_min 2.31
_cell_volume 3901.1(6)
_computing_cell_refinement 'SAINT V8.40B (?, 2016)'
_computing_data_reduction 'SAINT V8.40B (?, 2016)'
_computing_molecular_graphics 'Olex2 1.3 (Dolomanov et al., 2009)'
_computing_publication_material 'Olex2 1.3 (Dolomanov et al., 2009)'
_computing_structure_refinement 'XL  (Sheldrick, 2008)'
_computing_structure_solution 'SHELXT 2014/5 (Sheldrick, 2014)'
_diffrn_ambient_temperature 296.15
_diffrn_measured_fraction_theta_full 0.992
_diffrn_measured_fraction_theta_max 0.992
_diffrn_measurement_device_type 'CCD area detector'
_diffrn_measurement_method 'phi and omega scans'
_diffrn_radiation_monochromator graphite
_diffrn_radiation_type MoK\a
_diffrn_radiation_wavelength 0.71073
_diffrn_reflns_av_R_equivalents 0.0748
_diffrn_reflns_av_unetI/netI 0.0886
_diffrn_reflns_Laue_measured_fraction_full 0.992
_diffrn_reflns_Laue_measured_fraction_max 0.992
_diffrn_reflns_limit_h_max 16
_diffrn_reflns_limit_h_min -16
_diffrn_reflns_limit_k_max 16
_diffrn_reflns_limit_k_min -14
_diffrn_reflns_limit_l_max 24
_diffrn_reflns_limit_l_min -24
_diffrn_reflns_number 25777
_diffrn_reflns_point_group_measured_fraction_full 0.962
_diffrn_reflns_point_group_measured_fraction_max 0.962
_diffrn_reflns_theta_full 25.174
_diffrn_reflns_theta_max 25.174
_diffrn_reflns_theta_min 2.083
_diffrn_source_current 30.0
_diffrn_source_power 1.5
_diffrn_source_voltage 50.0
_exptl_absorpt_coefficient_mu 0.072
_exptl_absorpt_correction_T_max 0.7452
_exptl_absorpt_correction_T_min 0.6911
_exptl_absorpt_correction_type none
_exptl_absorpt_process_details
;
SADABS-2016/2 (Bruker,2016/2) was used for absorption correction.
wR2(int) was 0.0689 before and 0.0614 after correction.
The Ratio of minimum to maximum transmission is 0.9274.
The \l/2 correction factor is Not present.
;
_exptl_crystal_colour 'clear whiteish colourless'
_exptl_crystal_colour_lustre clear
_exptl_crystal_colour_modifier whiteish
_exptl_crystal_colour_primary colourless
_exptl_crystal_density_diffrn 1.112
_exptl_crystal_description block
_exptl_crystal_F_000 1408
_exptl_crystal_size_max 0.12
_exptl_crystal_size_mid 0.1
_exptl_crystal_size_min 0.08
_refine_diff_density_max 0.154
_refine_diff_density_min -0.138
_refine_diff_density_rms 0.032
_refine_ls_abs_structure_details
;
 Flack x determined using 1227 quotients [(I+)-(I-)]/[(I+)+(I-)]
 (Parsons, Flack and Wagner, Acta Cryst. B69 (2013) 249-259).
;
_refine_ls_abs_structure_Flack -0.7(9)
_refine_ls_extinction_method none
_refine_ls_goodness_of_fit_ref 1.071
_refine_ls_hydrogen_treatment constr
_refine_ls_matrix_type full
_refine_ls_number_parameters 388
_refine_ls_number_reflns 6762
_refine_ls_number_restraints 2
_refine_ls_restrained_S_all 1.071
_refine_ls_R_factor_all 0.1564
_refine_ls_R_factor_gt 0.0678
_refine_ls_shift/su_max 0.008
_refine_ls_shift/su_mean 0.000
_refine_ls_structure_factor_coef Fsqd
_refine_ls_weighting_details 'w=1/[\s^2^(Fo^2^)+(0.0530P)^2^+1.5742P] where P=(Fo^2^+2Fc^2^)/3'
_refine_ls_weighting_scheme calc
_refine_ls_wR_factor_gt 0.1289
_refine_ls_wR_factor_ref 0.1610
_reflns_Friedel_coverage 0.938
_reflns_Friedel_fraction_full 0.932
_reflns_Friedel_fraction_max 0.932
_reflns_number_gt 3476
_reflns_number_total 6762
_reflns_threshold_expression 'I > 2\s(I)'
_cod_data_source_file d5ob01047k2.cif
_cod_data_source_block 1_a
_cod_depositor_comments 'Adding full bibliography for 7160748.cif.'
_cod_database_code 7160748
_shelx_shelxl_version_number 2014/7
_shelx_space_group_comment
;
The symmetry employed for this shelxl refinement is uniquely defined
by the following loop, which should always be used as a source of
symmetry information in preference to the above space-group names.
They are only intended as comments.
;
_shelx_estimated_absorpt_t_max 0.994
_shelx_estimated_absorpt_t_min 0.991
_olex2_refinement_description
;
1. Fixed Uiso
 At 1.2 times of:
  All C(H) groups, All C(H,H) groups, All N(H) groups
 At 1.5 times of:
  All C(H,H,H) groups
2.a Riding coordinates:
 C40(H40A,H40B,H40C)
2.b Secondary CH2 refined with riding coordinates:
 C8(H8A,H8B), C9(H9A,H9B), C18(H18A,H18B), C19(H19A,H19B), C28(H28A,H28B),
 C29(H29A,H29B), C38(H38A,H38B), C39(H39A,H39B)
2.c Aromatic/amide H refined with riding coordinates:
 C1(H1), C2(H2), C3(H3), C4(H4), C5(H5), C15(H15), C14(H14), C13(H13),
 C12(H12), C11(H11), C25(H25), C24(H24), C23(H23), C22(H22), C21(H21), C35(H35),
  C34(H34), C33(H33), C32(H32), C31(H31), N1(H1A), N2(H2A), N3(H3A), N4(H4A)
2.d Fitted hexagon refined as free rotating group:
 C6(C1,C2,C3,C4,C5), C15(C14,C13,C12,C11,C16), C26(C25,C24,C23,C22,C21),
 C36(C35,C34,C33,C32,C31)
2.e Idealised Me refined as rotating group:
 C10(H10A,H10B,H10C), C20(H20A,H20B,H20C), C30(H30A,H30B,H30C)
;
_olex2_submission_special_instructions 'No special instructions were received'

loop_
_space_group_symop_operation_xyz
'x, y, z'
'x, -y, z+1/2'
'x+1/2, y+1/2, z'
'x+1/2, -y+1/2, z+1/2'

loop_
_atom_site_label
_atom_site_type_symbol
_atom_site_fract_x
_atom_site_fract_y
_atom_site_fract_z
_atom_site_U_iso_or_equiv
_atom_site_adp_type
_atom_site_occupancy
_atom_site_site_symmetry_order
_atom_site_calc_flag
_atom_site_refinement_flags_posn
_atom_site_refinement_flags_adp
_atom_site_refinement_flags_occupancy
_atom_site_disorder_assembly
_atom_site_disorder_group
C6 C 0.6910(3) 0.2245(3) 0.5994(2) 0.0597(16) Uani 1 1 d G . . . .
C1 C 0.7839(3) 0.1876(3) 0.6064(2) 0.0683(18) Uani 1 1 d G . . . .
H1 H 0.7950 0.1350 0.6338 0.082 Uiso 1 1 calc R U . . .
C2 C 0.8603(3) 0.2294(4) 0.5724(3) 0.088(2) Uani 1 1 d G . . . .
H2 H 0.9225 0.2047 0.5771 0.106 Uiso 1 1 calc R U . . .
C3 C 0.8438(4) 0.3081(4) 0.5315(3) 0.099(3) Uani 1 1 d G . . . .
H3 H 0.8949 0.3360 0.5088 0.118 Uiso 1 1 calc R U . . .
C4 C 0.7509(5) 0.3450(3) 0.5245(2) 0.097(3) Uani 1 1 d G . . . .
H4 H 0.7398 0.3976 0.4971 0.116 Uiso 1 1 calc R U . . .
C5 C 0.6745(3) 0.3032(3) 0.5584(2) 0.079(2) Uani 1 1 d G . . . .
H5 H 0.6123 0.3279 0.5537 0.095 Uiso 1 1 calc R U . . .
C7 C 0.6065(5) 0.1852(5) 0.6343(3) 0.0662(18) Uani 1 1 d . . . . .
C8 C 0.5384(5) 0.0497(5) 0.6991(4) 0.080(2) Uani 1 1 d . . . . .
H8A H 0.4965 0.0992 0.7172 0.096 Uiso 1 1 calc R U . . .
H8B H 0.5673 0.0150 0.7355 0.096 Uiso 1 1 calc R U . . .
C9 C 0.4792(6) -0.0184(6) 0.6602(4) 0.096(2) Uani 1 1 d . . . . .
H9A H 0.5203 -0.0698 0.6437 0.116 Uiso 1 1 calc R U . . .
H9B H 0.4521 0.0154 0.6228 0.116 Uiso 1 1 calc R U . . .
C10 C 0.3969(7) -0.0629(7) 0.7003(5) 0.138(4) Uani 1 1 d . . . . .
H10A H 0.3523 -0.0947 0.6714 0.207 Uiso 1 1 calc R U . . .
H10B H 0.3639 -0.0128 0.7240 0.207 Uiso 1 1 calc R U . . .
H10C H 0.4230 -0.1091 0.7307 0.207 Uiso 1 1 calc R U . . .
C15 C 0.1803(3) 0.3110(4) 0.5594(2) 0.084(2) Uani 1 1 d G . . . .
H15 H 0.1556 0.3732 0.5555 0.100 Uiso 1 1 calc R U . . .
C14 C 0.1384(3) 0.2352(5) 0.5248(2) 0.095(3) Uani 1 1 d G . . . .
H14 H 0.0856 0.2468 0.4976 0.114 Uiso 1 1 calc R U . . .
C13 C 0.1754(4) 0.1421(4) 0.5306(2) 0.102(3) Uani 1 1 d G . . . .
H13 H 0.1473 0.0915 0.5074 0.122 Uiso 1 1 calc R U . . .
C12 C 0.2544(4) 0.1248(3) 0.5712(3) 0.089(2) Uani 1 1 d G . . . .
H12 H 0.2791 0.0625 0.5751 0.107 Uiso 1 1 calc R U . . .
C11 C 0.2963(3) 0.2005(3) 0.6059(2) 0.0691(18) Uani 1 1 d G . . . .
H11 H 0.3491 0.1889 0.6330 0.083 Uiso 1 1 calc R U . . .
C16 C 0.2593(3) 0.2936(3) 0.6000(2) 0.0580(17) Uani 1 1 d G . . . .
C17 C 0.3016(5) 0.3778(5) 0.6365(3) 0.0676(19) Uani 1 1 d . . . . .
C18 C 0.4375(6) 0.4444(5) 0.6984(4) 0.084(2) Uani 1 1 d . . . . .
H18A H 0.4744 0.4146 0.7335 0.101 Uiso 1 1 calc R U . . .
H18B H 0.3886 0.4851 0.7184 0.101 Uiso 1 1 calc R U . . .
C19 C 0.5036(6) 0.5067(6) 0.6591(4) 0.100(3) Uani 1 1 d . . . . .
H19A H 0.5522 0.4662 0.6386 0.120 Uiso 1 1 calc R U . . .
H19B H 0.4668 0.5377 0.6245 0.120 Uiso 1 1 calc R U . . .
C20 C 0.5531(7) 0.5827(7) 0.6989(5) 0.128(3) Uani 1 1 d . . . . .
H20A H 0.5896 0.6242 0.6705 0.192 Uiso 1 1 calc R U . . .
H20B H 0.5958 0.5525 0.7299 0.192 Uiso 1 1 calc R U . . .
H20C H 0.5056 0.6202 0.7219 0.192 Uiso 1 1 calc R U . . .
C26 C 0.5098(3) 0.5417(3) 0.4005(2) 0.0556(16) Uani 1 1 d G . . . .
C25 C 0.4310(3) 0.5584(3) 0.4411(2) 0.085(2) Uani 1 1 d G . . . .
H25 H 0.4064 0.6207 0.4456 0.102 Uiso 1 1 calc R U . . .
C24 C 0.3891(3) 0.4821(5) 0.4752(2) 0.094(2) Uani 1 1 d G . . . .
H24 H 0.3364 0.4933 0.5024 0.112 Uiso 1 1 calc R U . . .
C23 C 0.4260(4) 0.3891(4) 0.4686(2) 0.091(2) Uani 1 1 d G . . . .
H23 H 0.3979 0.3381 0.4914 0.109 Uiso 1 1 calc R U . . .
C22 C 0.5047(4) 0.3724(3) 0.4279(3) 0.084(2) Uani 1 1 d G . . . .
H22 H 0.5294 0.3101 0.4235 0.100 Uiso 1 1 calc R U . . .
C21 C 0.5467(3) 0.4487(3) 0.3939(2) 0.0705(19) Uani 1 1 d G . . . .
H21 H 0.5994 0.4375 0.3667 0.085 Uiso 1 1 calc R U . . .
C27 C 0.5510(5) 0.6268(5) 0.3645(3) 0.0662(18) Uani 1 1 d . . . . .
C28 C 0.6824(5) 0.6946(5) 0.2999(4) 0.080(2) Uani 1 1 d . . . . .
H28A H 0.6325 0.7355 0.2812 0.095 Uiso 1 1 calc R U . . .
H28B H 0.7183 0.6660 0.2640 0.095 Uiso 1 1 calc R U . . .
C29 C 0.7506(5) 0.7570(6) 0.3405(4) 0.089(2) Uani 1 1 d . . . . .
H29A H 0.8023 0.7168 0.3576 0.106 Uiso 1 1 calc R U . . .
H29B H 0.7155 0.7835 0.3775 0.106 Uiso 1 1 calc R U . . .
C30 C 0.7937(7) 0.8386(7) 0.3016(4) 0.122(3) Uani 1 1 d . . . . .
H30A H 0.8393 0.8131 0.2706 0.184 Uiso 1 1 calc R U . . .
H30B H 0.8261 0.8826 0.3307 0.184 Uiso 1 1 calc R U . . .
H30C H 0.7433 0.8722 0.2786 0.184 Uiso 1 1 calc R U . . .
C36 C 0.4400(3) 0.9738(3) 0.3990(2) 0.0613(17) Uani 1 1 d G . . . .
C35 C 0.5335(3) 0.9382(3) 0.3928(2) 0.0691(18) Uani 1 1 d G . . . .
H35 H 0.5457 0.8856 0.3656 0.083 Uiso 1 1 calc R U . . .
C34 C 0.6089(3) 0.9812(4) 0.4273(3) 0.089(2) Uani 1 1 d G . . . .
H34 H 0.6714 0.9574 0.4232 0.107 Uiso 1 1 calc R U . . .
C33 C 0.5907(4) 1.0598(4) 0.4679(3) 0.101(3) Uani 1 1 d G . . . .
H33 H 0.6411 1.0886 0.4910 0.122 Uiso 1 1 calc R U . . .
C32 C 0.4972(5) 1.0954(3) 0.4741(2) 0.101(3) Uani 1 1 d G . . . .
H32 H 0.4850 1.1480 0.5013 0.121 Uiso 1 1 calc R U . . .
C31 C 0.4218(4) 1.0524(3) 0.4396(3) 0.088(2) Uani 1 1 d G . . . .
H31 H 0.3592 1.0762 0.4438 0.106 Uiso 1 1 calc R U . . .
C37 C 0.3565(5) 0.9319(5) 0.3635(3) 0.0665(19) Uani 1 1 d . . . . .
C38 C 0.2902(5) 0.7959(6) 0.2999(4) 0.089(2) Uani 1 1 d . . . . .
H38A H 0.3204 0.7589 0.2651 0.107 Uiso 1 1 calc R U . . .
H38B H 0.2499 0.8449 0.2795 0.107 Uiso 1 1 calc R U . . .
C39 C 0.2273(6) 0.7297(6) 0.3394(4) 0.100(3) Uani 1 1 d . . . . .
H39A H 0.1973 0.7664 0.3744 0.120 Uiso 1 1 calc R U . . .
H39B H 0.2674 0.6802 0.3594 0.120 Uiso 1 1 calc R U . . .
C40 C 0.1487(7) 0.6811(6) 0.2989(5) 0.123(3) Uani 1 1 d . . . . .
H40A H 0.1788 0.6425 0.2656 0.185 Uiso 1 1 d R U . . .
H40B H 0.1090 0.7297 0.2787 0.185 Uiso 1 1 d R U . . .
H40C H 0.1093 0.6406 0.3262 0.185 Uiso 1 1 d R U . . .
N1 N 0.6139(4) 0.0957(4) 0.6620(3) 0.0682(15) Uani 1 1 d . . . . .
H1A H 0.6673 0.0647 0.6570 0.082 Uiso 1 1 calc R U . . .
N2 N 0.3896(4) 0.3691(4) 0.6614(3) 0.0691(15) Uani 1 1 d . . . . .
H2A H 0.4200 0.3156 0.6551 0.083 Uiso 1 1 calc R U . . .
N3 N 0.6370(4) 0.6180(4) 0.3374(3) 0.0678(15) Uani 1 1 d . . . . .
H3A H 0.6676 0.5643 0.3422 0.081 Uiso 1 1 calc R U . . .
N4 N 0.3648(4) 0.8433(4) 0.3377(3) 0.0680(15) Uani 1 1 d . . . . .
H4A H 0.4181 0.8126 0.3441 0.082 Uiso 1 1 calc R U . . .
O1 O 0.5311(4) 0.2310(3) 0.6392(3) 0.1104(19) Uani 1 1 d . . . . .
O2 O 0.2554(3) 0.4539(3) 0.6435(3) 0.1103(19) Uani 1 1 d . . . . .
O3 O 0.5043(3) 0.7031(3) 0.3600(3) 0.1031(18) Uani 1 1 d . . . . .
O4 O 0.2800(4) 0.9772(4) 0.3566(3) 0.1034(18) Uani 1 1 d . . . . .

loop_
_atom_site_aniso_label
_atom_site_aniso_U_11
_atom_site_aniso_U_22
_atom_site_aniso_U_33
_atom_site_aniso_U_23
_atom_site_aniso_U_13
_atom_site_aniso_U_12
C6 0.073(5) 0.046(4) 0.060(4) -0.008(3) -0.007(3) 0.011(3)
C1 0.067(4) 0.053(4) 0.085(5) 0.006(4) 0.002(4) 0.010(4)
C2 0.080(6) 0.086(6) 0.100(6) 0.012(5) 0.009(5) 0.010(4)
C3 0.127(8) 0.085(6) 0.084(6) 0.006(5) 0.016(5) -0.009(5)
C4 0.135(8) 0.067(5) 0.089(6) 0.013(4) -0.019(6) 0.019(5)
C5 0.098(6) 0.058(5) 0.082(5) -0.001(4) -0.018(4) 0.020(4)
C7 0.066(5) 0.058(4) 0.075(5) -0.014(4) -0.020(4) 0.018(4)
C8 0.077(5) 0.085(5) 0.078(5) 0.000(4) 0.008(4) 0.016(4)
C9 0.086(5) 0.102(6) 0.101(6) -0.016(5) 0.021(5) -0.006(5)
C10 0.131(8) 0.149(9) 0.135(8) -0.039(7) 0.060(7) -0.057(7)
C15 0.066(5) 0.102(6) 0.083(6) 0.017(5) 0.003(4) 0.024(4)
C14 0.055(5) 0.148(8) 0.080(6) 0.010(6) -0.010(4) 0.014(5)
C13 0.078(6) 0.153(9) 0.074(6) -0.021(6) -0.005(5) -0.011(6)
C12 0.079(5) 0.099(6) 0.090(6) -0.020(5) -0.003(5) 0.009(5)
C11 0.062(4) 0.070(5) 0.075(5) 0.003(4) -0.003(3) 0.006(4)
C16 0.045(4) 0.066(5) 0.063(4) 0.011(3) 0.007(3) 0.010(3)
C17 0.057(5) 0.062(5) 0.084(5) 0.017(4) 0.012(4) 0.020(4)
C18 0.096(6) 0.068(5) 0.088(5) -0.009(4) 0.000(5) 0.011(4)
C19 0.107(7) 0.085(5) 0.109(7) -0.009(5) 0.004(5) -0.017(5)
C20 0.135(8) 0.145(8) 0.103(7) -0.031(6) 0.010(6) -0.051(7)
C26 0.044(4) 0.065(4) 0.058(4) -0.013(3) -0.009(3) 0.009(3)
C25 0.067(5) 0.115(7) 0.074(5) -0.016(5) -0.001(4) 0.027(4)
C24 0.065(5) 0.135(8) 0.081(6) -0.003(5) 0.010(4) 0.009(5)
C23 0.078(5) 0.117(7) 0.077(5) 0.018(5) 0.004(4) -0.006(5)
C22 0.081(5) 0.080(5) 0.089(6) 0.008(4) 0.010(4) 0.009(4)
C21 0.062(4) 0.066(5) 0.083(5) 0.004(4) 0.007(4) 0.012(4)
C27 0.062(5) 0.067(5) 0.069(5) -0.013(4) -0.010(4) 0.018(4)
C28 0.088(5) 0.065(5) 0.085(5) 0.010(4) 0.005(4) 0.021(4)
C29 0.075(5) 0.104(6) 0.086(6) 0.019(5) -0.010(4) -0.005(4)
C30 0.130(7) 0.128(8) 0.109(7) 0.042(6) -0.010(6) -0.046(6)
C36 0.073(5) 0.049(4) 0.062(4) 0.009(3) 0.011(3) 0.016(4)
C35 0.073(5) 0.064(4) 0.071(5) -0.002(4) 0.001(4) 0.010(4)
C34 0.080(5) 0.090(6) 0.096(6) -0.004(5) -0.017(5) 0.002(4)
C33 0.157(9) 0.072(6) 0.076(6) -0.012(4) -0.014(6) -0.011(6)
C32 0.160(9) 0.058(5) 0.084(6) -0.017(4) 0.019(6) 0.020(6)
C31 0.115(6) 0.062(5) 0.087(6) 0.002(4) 0.024(5) 0.027(5)
C37 0.063(4) 0.058(5) 0.078(5) 0.017(4) 0.018(4) 0.026(4)
C38 0.082(5) 0.097(6) 0.089(6) 0.009(5) 0.001(5) 0.020(5)
C39 0.102(6) 0.102(6) 0.096(6) 0.009(5) 0.000(5) 0.003(5)
C40 0.136(8) 0.105(7) 0.129(8) 0.004(6) -0.037(6) -0.039(6)
N1 0.050(3) 0.072(4) 0.083(4) -0.002(3) 0.007(3) 0.014(3)
N2 0.064(4) 0.057(4) 0.086(4) -0.005(3) -0.001(3) 0.021(3)
N3 0.061(4) 0.061(4) 0.082(4) 0.006(3) -0.003(3) 0.016(3)
N4 0.052(3) 0.063(4) 0.088(4) -0.001(3) -0.006(3) 0.015(3)
O1 0.067(3) 0.079(3) 0.185(6) -0.002(4) 0.002(3) 0.044(3)
O2 0.076(3) 0.065(3) 0.190(6) -0.002(3) 0.014(3) 0.038(3)
O3 0.082(4) 0.063(3) 0.164(5) 0.007(3) 0.001(3) 0.041(3)
O4 0.065(3) 0.083(4) 0.162(5) 0.014(3) 0.007(3) 0.040(3)

loop_
_atom_type_symbol
_atom_type_description
_atom_type_scat_dispersion_real
_atom_type_scat_dispersion_imag
_atom_type_scat_source
C C 0.0033 0.0016 'International Tables Vol C Tables 4.2.6.8 and 6.1.1.4'
H H 0.0000 0.0000 'International Tables Vol C Tables 4.2.6.8 and 6.1.1.4'
N N 0.0061 0.0033 'International Tables Vol C Tables 4.2.6.8 and 6.1.1.4'
O O 0.0106 0.0060 'International Tables Vol C Tables 4.2.6.8 and 6.1.1.4'

loop_
_geom_angle_atom_site_label_1
_geom_angle_atom_site_label_2
_geom_angle_atom_site_label_3
_geom_angle
_geom_angle_site_symmetry_1
_geom_angle_site_symmetry_3
_geom_angle_publ_flag
C1 C6 C5 120.0 . . ?
C1 C6 C7 123.3(4) . . ?
C5 C6 C7 116.7(4) . . ?
C6 C1 H1 120.0 . . ?
C2 C1 C6 120.0 . . ?
C2 C1 H1 120.0 . . ?
C1 C2 H2 120.0 . . ?
C1 C2 C3 120.0 . . ?
C3 C2 H2 120.0 . . ?
C2 C3 H3 120.0 . . ?
C4 C3 C2 120.0 . . ?
C4 C3 H3 120.0 . . ?
C3 C4 H4 120.0 . . ?
C3 C4 C5 120.0 . . ?
C5 C4 H4 120.0 . . ?
C6 C5 H5 120.0 . . ?
C4 C5 C6 120.0 . . ?
C4 C5 H5 120.0 . . ?
N1 C7 C6 118.4(5) . . ?
O1 C7 C6 121.7(6) . . ?
O1 C7 N1 119.9(7) . . ?
H8A C8 H8B 107.7 . . ?
C9 C8 H8A 108.8 . . ?
C9 C8 H8B 108.8 . . ?
N1 C8 H8A 108.8 . . ?
N1 C8 H8B 108.8 . . ?
N1 C8 C9 113.7(6) . . ?
C8 C9 H9A 109.1 . . ?
C8 C9 H9B 109.1 . . ?
C8 C9 C10 112.3(7) . . ?
H9A C9 H9B 107.9 . . ?
C10 C9 H9A 109.1 . . ?
C10 C9 H9B 109.1 . . ?
C9 C10 H10A 109.5 . . ?
C9 C10 H10B 109.5 . . ?
C9 C10 H10C 109.5 . . ?
H10A C10 H10B 109.5 . . ?
H10A C10 H10C 109.5 . . ?
H10B C10 H10C 109.5 . . ?
C14 C15 H15 120.0 . . ?
C14 C15 C16 120.0 . . ?
C16 C15 H15 120.0 . . ?
C15 C14 H14 120.0 . . ?
C13 C14 C15 120.0 . . ?
C13 C14 H14 120.0 . . ?
C14 C13 H13 120.0 . . ?
C14 C13 C12 120.0 . . ?
C12 C13 H13 120.0 . . ?
C13 C12 H12 120.0 . . ?
C13 C12 C11 120.0 . . ?
C11 C12 H12 120.0 . . ?
C12 C11 H11 120.0 . . ?
C16 C11 C12 120.0 . . ?
C16 C11 H11 120.0 . . ?
C15 C16 C17 117.9(4) . . ?
C11 C16 C15 120.0 . . ?
C11 C16 C17 122.1(4) . . ?
N2 C17 C16 118.5(6) . . ?
O2 C17 C16 120.9(6) . . ?
O2 C17 N2 120.6(7) . . ?
H18A C18 H18B 107.6 . . ?
C19 C18 H18A 108.6 . . ?
C19 C18 H18B 108.6 . . ?
N2 C18 H18A 108.6 . . ?
N2 C18 H18B 108.6 . . ?
N2 C18 C19 114.5(6) . . ?
C18 C19 H19A 108.9 . . ?
C18 C19 H19B 108.9 . . ?
H19A C19 H19B 107.7 . . ?
C20 C19 C18 113.2(7) . . ?
C20 C19 H19A 108.9 . . ?
C20 C19 H19B 108.9 . . ?
C19 C20 H20A 109.5 . . ?
C19 C20 H20B 109.5 . . ?
C19 C20 H20C 109.5 . . ?
H20A C20 H20B 109.5 . . ?
H20A C20 H20C 109.5 . . ?
H20B C20 H20C 109.5 . . ?
C25 C26 C21 120.0 . . ?
C25 C26 C27 117.4(4) . . ?
C21 C26 C27 122.6(4) . . ?
C26 C25 H25 120.0 . . ?
C24 C25 C26 120.0 . . ?
C24 C25 H25 120.0 . . ?
C25 C24 H24 120.0 . . ?
C25 C24 C23 120.0 . . ?
C23 C24 H24 120.0 . . ?
C24 C23 H23 120.0 . . ?
C22 C23 C24 120.0 . . ?
C22 C23 H23 120.0 . . ?
C23 C22 H22 120.0 . . ?
C23 C22 C21 120.0 . . ?
C21 C22 H22 120.0 . . ?
C26 C21 H21 120.0 . . ?
C22 C21 C26 120.0 . . ?
C22 C21 H21 120.0 . . ?
N3 C27 C26 118.5(6) . . ?
O3 C27 C26 120.3(6) . . ?
O3 C27 N3 121.2(7) . . ?
H28A C28 H28B 107.7 . . ?
C29 C28 H28A 108.9 . . ?
C29 C28 H28B 108.9 . . ?
N3 C28 H28A 108.9 . . ?
N3 C28 H28B 108.9 . . ?
N3 C28 C29 113.3(6) . . ?
C28 C29 H29A 109.1 . . ?
C28 C29 H29B 109.1 . . ?
C28 C29 C30 112.6(6) . . ?
H29A C29 H29B 107.8 . . ?
C30 C29 H29A 109.1 . . ?
C30 C29 H29B 109.1 . . ?
C29 C30 H30A 109.5 . . ?
C29 C30 H30B 109.5 . . ?
C29 C30 H30C 109.5 . . ?
H30A C30 H30B 109.5 . . ?
H30A C30 H30C 109.5 . . ?
H30B C30 H30C 109.5 . . ?
C35 C36 C31 120.0 . . ?
C35 C36 C37 122.9(4) . . ?
C31 C36 C37 117.1(4) . . ?
C36 C35 H35 120.0 . . ?
C34 C35 C36 120.0 . . ?
C34 C35 H35 120.0 . . ?
C35 C34 H34 120.0 . . ?
C35 C34 C33 120.0 . . ?
C33 C34 H34 120.0 . . ?
C34 C33 H33 120.0 . . ?
C32 C33 C34 120.0 . . ?
C32 C33 H33 120.0 . . ?
C33 C32 H32 120.0 . . ?
C33 C32 C31 120.0 . . ?
C31 C32 H32 120.0 . . ?
C36 C31 H31 120.0 . . ?
C32 C31 C36 120.0 . . ?
C32 C31 H31 120.0 . . ?
N4 C37 C36 118.9(5) . . ?
O4 C37 C36 121.7(6) . . ?
O4 C37 N4 119.4(7) . . ?
H38A C38 H38B 107.7 . . ?
C39 C38 H38A 108.8 . . ?
C39 C38 H38B 108.8 . . ?
N4 C38 H38A 108.8 . . ?
N4 C38 H38B 108.8 . . ?
N4 C38 C39 113.9(7) . . ?
C38 C39 H39A 109.0 . . ?
C38 C39 H39B 109.0 . . ?
C38 C39 C40 113.1(7) . . ?
H39A C39 H39B 107.8 . . ?
C40 C39 H39A 109.0 . . ?
C40 C39 H39B 109.0 . . ?
C39 C40 H40A 108.7 . . ?
C39 C40 H40B 109.4 . . ?
C39 C40 H40C 110.4 . . ?
H40A C40 H40B 109.5 . . ?
H40A C40 H40C 109.5 . . ?
H40B C40 H40C 109.5 . . ?
C7 N1 C8 124.4(5) . . ?
C7 N1 H1A 117.8 . . ?
C8 N1 H1A 117.8 . . ?
C17 N2 C18 123.6(6) . . ?
C17 N2 H2A 118.2 . . ?
C18 N2 H2A 118.2 . . ?
C27 N3 C28 123.1(5) . . ?
C27 N3 H3A 118.4 . . ?
C28 N3 H3A 118.4 . . ?
C37 N4 C38 124.3(6) . . ?
C37 N4 H4A 117.8 . . ?
C38 N4 H4A 117.8 . . ?

loop_
_geom_bond_atom_site_label_1
_geom_bond_atom_site_label_2
_geom_bond_distance
_geom_bond_site_symmetry_2
_geom_bond_publ_flag
C6 C1 1.3900 . ?
C6 C5 1.3900 . ?
C6 C7 1.474(8) . ?
C1 H1 0.9300 . ?
C1 C2 1.3900 . ?
C2 H2 0.9300 . ?
C2 C3 1.3900 . ?
C3 H3 0.9300 . ?
C3 C4 1.3900 . ?
C4 H4 0.9300 . ?
C4 C5 1.3900 . ?
C5 H5 0.9300 . ?
C7 N1 1.364(8) . ?
C7 O1 1.225(7) . ?
C8 H8A 0.9700 . ?
C8 H8B 0.9700 . ?
C8 C9 1.478(10) . ?
C8 N1 1.439(8) . ?
C9 H9A 0.9700 . ?
C9 H9B 0.9700 . ?
C9 C10 1.532(10) . ?
C10 H10A 0.9600 . ?
C10 H10B 0.9600 . ?
C10 H10C 0.9600 . ?
C15 H15 0.9300 . ?
C15 C14 1.3900 . ?
C15 C16 1.3900 . ?
C14 H14 0.9300 . ?
C14 C13 1.3900 . ?
C13 H13 0.9300 . ?
C13 C12 1.3900 . ?
C12 H12 0.9300 . ?
C12 C11 1.3900 . ?
C11 H11 0.9300 . ?
C11 C16 1.3900 . ?
C16 C17 1.501(8) . ?
C17 N2 1.323(7) . ?
C17 O2 1.239(7) . ?
C18 H18A 0.9700 . ?
C18 H18B 0.9700 . ?
C18 C19 1.492(10) . ?
C18 N2 1.447(9) . ?
C19 H19A 0.9700 . ?
C19 H19B 0.9700 . ?
C19 C20 1.493(10) . ?
C20 H20A 0.9600 . ?
C20 H20B 0.9600 . ?
C20 H20C 0.9600 . ?
C26 C25 1.3900 . ?
C26 C21 1.3900 . ?
C26 C27 1.500(8) . ?
C25 H25 0.9300 . ?
C25 C24 1.3900 . ?
C24 H24 0.9300 . ?
C24 C23 1.3900 . ?
C23 H23 0.9300 . ?
C23 C22 1.3900 . ?
C22 H22 0.9300 . ?
C22 C21 1.3900 . ?
C21 H21 0.9300 . ?
C27 N3 1.318(8) . ?
C27 O3 1.240(7) . ?
C28 H28A 0.9700 . ?
C28 H28B 0.9700 . ?
C28 C29 1.523(10) . ?
C28 N3 1.450(8) . ?
C29 H29A 0.9700 . ?
C29 H29B 0.9700 . ?
C29 C30 1.503(10) . ?
C30 H30A 0.9600 . ?
C30 H30B 0.9600 . ?
C30 H30C 0.9600 . ?
C36 C35 1.3900 . ?
C36 C31 1.3900 . ?
C36 C37 1.480(8) . ?
C35 H35 0.9300 . ?
C35 C34 1.3900 . ?
C34 H34 0.9300 . ?
C34 C33 1.3900 . ?
C33 H33 0.9300 . ?
C33 C32 1.3900 . ?
C32 H32 0.9300 . ?
C32 C31 1.3900 . ?
C31 H31 0.9300 . ?
C37 N4 1.338(8) . ?
C37 O4 1.238(7) . ?
C38 H38A 0.9700 . ?
C38 H38B 0.9700 . ?
C38 C39 1.499(10) . ?
C38 N4 1.445(9) . ?
C39 H39A 0.9700 . ?
C39 H39B 0.9700 . ?
C39 C40 1.521(10) . ?
C40 H40A 0.9601 . ?
C40 H40B 0.9599 . ?
C40 H40C 0.9601 . ?
N1 H1A 0.8600 . ?
N2 H2A 0.8600 . ?
N3 H3A 0.8600 . ?
N4 H4A 0.8600 . ?

loop_
_geom_torsion_atom_site_label_1
_geom_torsion_atom_site_label_2
_geom_torsion_atom_site_label_3
_geom_torsion_atom_site_label_4
_geom_torsion
_geom_torsion_site_symmetry_1
_geom_torsion_site_symmetry_2
_geom_torsion_site_symmetry_3
_geom_torsion_site_symmetry_4
_geom_torsion_publ_flag
C6 C1 C2 C3 0.0 . . . . ?
C6 C7 N1 C8 178.2(6) . . . . ?
C1 C6 C5 C4 0.0 . . . . ?
C1 C6 C7 N1 -16.4(7) . . . . ?
C1 C6 C7 O1 163.2(5) . . . . ?
C1 C2 C3 C4 0.0 . . . . ?
C2 C3 C4 C5 0.0 . . . . ?
C3 C4 C5 C6 0.0 . . . . ?
C5 C6 C1 C2 0.0 . . . . ?
C5 C6 C7 N1 164.5(4) . . . . ?
C5 C6 C7 O1 -15.9(8) . . . . ?
C7 C6 C1 C2 -179.1(5) . . . . ?
C7 C6 C5 C4 179.2(5) . . . . ?
C9 C8 N1 C7 96.7(8) . . . . ?
C15 C14 C13 C12 0.0 . . . . ?
C15 C16 C17 N2 -162.8(4) . . . . ?
C15 C16 C17 O2 17.4(8) . . . . ?
C14 C15 C16 C11 0.0 . . . . ?
C14 C15 C16 C17 -179.8(4) . . . . ?
C14 C13 C12 C11 0.0 . . . . ?
C13 C12 C11 C16 0.0 . . . . ?
C12 C11 C16 C15 0.0 . . . . ?
C12 C11 C16 C17 179.8(5) . . . . ?
C11 C16 C17 N2 17.4(7) . . . . ?
C11 C16 C17 O2 -162.4(5) . . . . ?
C16 C15 C14 C13 0.0 . . . . ?
C16 C17 N2 C18 -178.9(6) . . . . ?
C19 C18 N2 C17 -95.8(8) . . . . ?
C26 C25 C24 C23 0.0 . . . . ?
C26 C27 N3 C28 178.2(5) . . . . ?
C25 C26 C21 C22 0.0 . . . . ?
C25 C26 C27 N3 165.3(4) . . . . ?
C25 C26 C27 O3 -15.3(7) . . . . ?
C25 C24 C23 C22 0.0 . . . . ?
C24 C23 C22 C21 0.0 . . . . ?
C23 C22 C21 C26 0.0 . . . . ?
C21 C26 C25 C24 0.0 . . . . ?
C21 C26 C27 N3 -15.4(7) . . . . ?
C21 C26 C27 O3 164.0(5) . . . . ?
C27 C26 C25 C24 179.3(4) . . . . ?
C27 C26 C21 C22 -179.2(5) . . . . ?
C29 C28 N3 C27 94.7(7) . . . . ?
C36 C35 C34 C33 0.0 . . . . ?
C36 C37 N4 C38 -177.5(6) . . . . ?
C35 C36 C31 C32 0.0 . . . . ?
C35 C36 C37 N4 17.2(7) . . . . ?
C35 C36 C37 O4 -162.0(5) . . . . ?
C35 C34 C33 C32 0.0 . . . . ?
C34 C33 C32 C31 0.0 . . . . ?
C33 C32 C31 C36 0.0 . . . . ?
C31 C36 C35 C34 0.0 . . . . ?
C31 C36 C37 N4 -163.1(4) . . . . ?
C31 C36 C37 O4 17.7(8) . . . . ?
C37 C36 C35 C34 179.6(5) . . . . ?
C37 C36 C31 C32 -179.7(5) . . . . ?
C39 C38 N4 C37 -95.3(8) . . . . ?
N1 C8 C9 C10 -177.6(7) . . . . ?
N2 C18 C19 C20 -179.1(7) . . . . ?
N3 C28 C29 C30 -177.5(7) . . . . ?
N4 C38 C39 C40 179.5(7) . . . . ?
O1 C7 N1 C8 -1.5(10) . . . . ?
O2 C17 N2 C18 0.9(10) . . . . ?
O3 C27 N3 C28 -1.2(10) . . . . ?
O4 C37 N4 C38 1.7(10) . . . . ?
